data_7122886
loop_
_publ_author_name
'Bose, Anima'
'Maiti, Saikat'
'Sau, Sudip'
'Mal, Prasenjit'

_publ_section_title
;
 An Intramolecular C(sp3)&#x2212;H Imination using PhI-mCPBA
;
_journal_name_full 'Chemical Communications'
_journal_paper_doi 10.1039/C8CC09100E
_journal_year 2019
_chemical_formula_sum 'C20 H16 N2'
_chemical_formula_weight 284.35
_space_group_crystal_system monoclinic
_space_group_IT_number 14
_space_group_name_Hall '-P 2ybc'
_space_group_name_H-M_alt 'P 1 21/c 1'
_symmetry_space_group_name_Hall '-P 2ybc'
_symmetry_space_group_name_H-M 'P 1 21/c 1'
_atom_sites_solution_hydrogens geom
_audit_creation_method SHELXL-2016/4
_audit_update_record
;
2017-12-18 deposited with the CCDC.
2019-01-22 downloaded from the CCDC.
;
_cell_angle_alpha 90
_cell_angle_beta 91.429(3)
_cell_angle_gamma 90
_cell_formula_units_Z 4
_cell_length_a 6.0135(3)
_cell_length_b 16.9336(8)
_cell_length_c 15.2048(7)
_cell_measurement_temperature 296(2)
_cell_volume 1547.83(13)
_computing_structure_refinement 'SHELXL-2016/4 (Sheldrick, 2016)'
_computing_structure_solution 'SHELXT 2014/5 (Sheldrick, 2014)'
_diffrn_ambient_temperature 296(2)
_diffrn_measured_fraction_theta_full 0.999
_diffrn_measured_fraction_theta_max 0.996
_diffrn_radiation_type MoK\a
_diffrn_radiation_wavelength 0.71073
_diffrn_reflns_av_R_equivalents 0.0547
_diffrn_reflns_av_unetI/netI 0.0332
_diffrn_reflns_Laue_measured_fraction_full 0.999
_diffrn_reflns_Laue_measured_fraction_max 0.996
_diffrn_reflns_limit_h_max 7
_diffrn_reflns_limit_h_min -8
_diffrn_reflns_limit_k_max 22
_diffrn_reflns_limit_k_min -22
_diffrn_reflns_limit_l_max 20
_diffrn_reflns_limit_l_min -20
_diffrn_reflns_number 27438
_diffrn_reflns_point_group_measured_fraction_full 0.999
_diffrn_reflns_point_group_measured_fraction_max 0.996
_diffrn_reflns_theta_full 25.242
_diffrn_reflns_theta_max 28.778
_diffrn_reflns_theta_min 2.680
_exptl_absorpt_coefficient_mu 0.072
_exptl_crystal_density_diffrn 1.220
_exptl_crystal_F_000 600
_refine_diff_density_max 0.119
_refine_diff_density_min -0.175
_refine_diff_density_rms 0.036
_refine_ls_extinction_method none
_refine_ls_goodness_of_fit_ref 1.039
_refine_ls_hydrogen_treatment constr
_refine_ls_matrix_type full
_refine_ls_number_parameters 199
_refine_ls_number_reflns 4009
_refine_ls_number_restraints 0
_refine_ls_restrained_S_all 1.039
_refine_ls_R_factor_all 0.0762
_refine_ls_R_factor_gt 0.0452
_refine_ls_shift/su_max 0.000
_refine_ls_shift/su_mean 0.000
_refine_ls_structure_factor_coef Fsqd
_refine_ls_weighting_details 'w=1/[\s^2^(Fo^2^)+(0.0480P)^2^+0.1570P] where P=(Fo^2^+2Fc^2^)/3'
_refine_ls_weighting_scheme calc
_refine_ls_wR_factor_gt 0.1036
_refine_ls_wR_factor_ref 0.1180
_reflns_Friedel_coverage 0.000
_reflns_number_gt 2611
_reflns_number_total 4009
_reflns_threshold_expression 'I > 2\s(I)'
_cod_data_source_file c8cc09100e2.cif
_cod_data_source_block rb2
_cod_database_code 7122886
_shelx_shelxl_version_number 2016/4
_shelx_space_group_comment
;
The symmetry employed for this shelxl refinement is uniquely defined
by the following loop, which should always be used as a source of
symmetry information in preference to the above space-group names.
They are only intended as comments.
;

loop_
_space_group_symop_operation_xyz
'x, y, z'
'-x, y+1/2, -z+1/2'
'-x, -y, -z'
'x, -y-1/2, z-1/2'

loop_
_atom_site_label
_atom_site_type_symbol
_atom_site_fract_x
_atom_site_fract_y
_atom_site_fract_z
_atom_site_U_iso_or_equiv
_atom_site_adp_type
_atom_site_occupancy
_atom_site_site_symmetry_order
_atom_site_calc_flag
_atom_site_refinement_flags_posn
_atom_site_refinement_flags_adp
N2 N 0.73495(17) 0.15436(6) 0.70254(7) 0.0415(3) Uani 1 1 d . .
N1 N 0.40942(18) 0.09550(6) 0.73003(7) 0.0464(3) Uani 1 1 d . .
C7 C 0.5342(2) 0.12705(7) 0.66931(8) 0.0394(3) Uani 1 1 d . .
C15 C 0.9302(2) 0.28094(8) 0.67730(8) 0.0421(3) Uani 1 1 d . .
C2 C 0.7356(2) 0.13886(7) 0.79193(8) 0.0438(3) Uani 1 1 d . .
C8 C 0.4586(2) 0.13208(7) 0.57643(8) 0.0425(3) Uani 1 1 d . .
C14 C 0.9191(2) 0.19293(8) 0.65956(9) 0.0463(3) Uani 1 1 d . .
H14A H 0.904426 0.184376 0.596598 0.056 Uiso 1 1 calc R U
H14B H 1.057421 0.168751 0.679724 0.056 Uiso 1 1 calc R U
C1 C 0.5333(2) 0.10241(7) 0.80791(8) 0.0448(3) Uani 1 1 d . .
C16 C 0.7607(2) 0.32192(8) 0.71614(9) 0.0523(3) Uani 1 1 d . .
H16 H 0.632875 0.295224 0.732329 0.063 Uiso 1 1 calc R U
C20 C 1.1184(2) 0.32234(9) 0.65387(9) 0.0556(4) Uani 1 1 d . .
H20 H 1.235492 0.295817 0.628098 0.067 Uiso 1 1 calc R U
C13 C 0.5043(2) 0.19605(8) 0.52266(9) 0.0531(4) Uani 1 1 d . .
H13 H 0.595133 0.236604 0.543868 0.064 Uiso 1 1 calc R U
C9 C 0.3226(2) 0.07240(9) 0.54284(9) 0.0560(4) Uani 1 1 d . .
H9 H 0.290172 0.028904 0.577581 0.067 Uiso 1 1 calc R U
C3 C 0.8933(3) 0.15393(9) 0.85777(10) 0.0585(4) Uani 1 1 d . .
H3 H 1.027615 0.178578 0.846143 0.070 Uiso 1 1 calc R U
C6 C 0.4819(3) 0.07974(8) 0.89326(9) 0.0588(4) Uani 1 1 d . .
H6 H 0.347138 0.055618 0.905321 0.071 Uiso 1 1 calc R U
C19 C 1.1336(3) 0.40293(10) 0.66849(10) 0.0691(5) Uani 1 1 d . .
H19 H 1.259761 0.430275 0.651697 0.083 Uiso 1 1 calc R U
C18 C 0.9636(3) 0.44260(9) 0.70761(11) 0.0683(5) Uani 1 1 d . .
H18 H 0.974741 0.496613 0.717875 0.082 Uiso 1 1 calc R U
C17 C 0.7782(3) 0.40237(9) 0.73135(11) 0.0646(4) Uani 1 1 d . .
H17 H 0.662638 0.429099 0.757937 0.077 Uiso 1 1 calc R U
C5 C 0.6378(3) 0.09438(9) 0.95878(10) 0.0690(5) Uani 1 1 d . .
H5 H 0.607325 0.079858 1.016225 0.083 Uiso 1 1 calc R U
C4 C 0.8402(3) 0.13038(10) 0.94148(10) 0.0706(5) Uani 1 1 d . .
H4 H 0.942117 0.138756 0.987535 0.085 Uiso 1 1 calc R U
C12 C 0.4164(3) 0.20005(10) 0.43813(10) 0.0704(5) Uani 1 1 d . .
H12 H 0.448528 0.243180 0.402777 0.084 Uiso 1 1 calc R U
C10 C 0.2355(3) 0.07732(11) 0.45821(11) 0.0731(5) Uani 1 1 d . .
H10 H 0.144362 0.037146 0.436335 0.088 Uiso 1 1 calc R U
C11 C 0.2824(3) 0.14107(11) 0.40601(11) 0.0780(5) Uani 1 1 d . .
H11 H 0.223072 0.144077 0.349033 0.094 Uiso 1 1 calc R U

loop_
_atom_site_aniso_label
_atom_site_aniso_U_11
_atom_site_aniso_U_22
_atom_site_aniso_U_33
_atom_site_aniso_U_23
_atom_site_aniso_U_13
_atom_site_aniso_U_12
N2 0.0417(6) 0.0396(6) 0.0429(6) -0.0014(4) -0.0032(4) 0.0004(5)
N1 0.0485(6) 0.0440(6) 0.0466(6) 0.0053(5) -0.0027(5) -0.0039(5)
C7 0.0417(7) 0.0335(6) 0.0426(6) -0.0012(5) -0.0030(5) 0.0016(5)
C15 0.0385(7) 0.0479(7) 0.0394(6) 0.0023(5) -0.0061(5) -0.0021(5)
C2 0.0526(8) 0.0361(6) 0.0422(7) -0.0024(5) -0.0073(6) 0.0071(6)
C8 0.0431(7) 0.0431(7) 0.0411(7) -0.0040(5) -0.0021(5) 0.0028(6)
C14 0.0363(7) 0.0511(8) 0.0515(7) -0.0044(6) 0.0025(6) 0.0019(6)
C1 0.0558(8) 0.0349(7) 0.0434(7) 0.0031(5) -0.0034(6) 0.0039(6)
C16 0.0456(8) 0.0438(8) 0.0677(9) 0.0003(6) 0.0028(7) -0.0005(6)
C20 0.0454(8) 0.0708(10) 0.0505(8) 0.0023(7) 0.0001(6) -0.0108(7)
C13 0.0633(9) 0.0512(8) 0.0444(7) 0.0005(6) -0.0048(6) -0.0063(7)
C9 0.0603(9) 0.0525(8) 0.0548(8) -0.0031(6) -0.0069(7) -0.0086(7)
C3 0.0615(9) 0.0563(9) 0.0567(9) -0.0066(7) -0.0177(7) 0.0033(7)
C6 0.0783(11) 0.0491(8) 0.0492(8) 0.0101(6) 0.0032(7) 0.0039(7)
C19 0.0712(11) 0.0710(11) 0.0644(10) 0.0153(8) -0.0100(8) -0.0317(9)
C18 0.0861(13) 0.0450(8) 0.0727(10) 0.0092(7) -0.0199(9) -0.0103(9)
C17 0.0678(10) 0.0460(9) 0.0796(11) -0.0034(7) -0.0057(8) 0.0063(7)
C5 0.1055(14) 0.0580(10) 0.0431(8) 0.0067(7) -0.0038(8) 0.0133(9)
C4 0.0946(13) 0.0648(10) 0.0510(9) -0.0054(7) -0.0279(9) 0.0139(10)
C12 0.0929(13) 0.0717(11) 0.0460(8) 0.0088(7) -0.0087(8) -0.0097(9)
C10 0.0806(12) 0.0767(11) 0.0609(10) -0.0126(8) -0.0193(8) -0.0182(9)
C11 0.0978(14) 0.0892(13) 0.0459(9) -0.0024(8) -0.0190(9) -0.0095(11)

loop_
_atom_type_symbol
_atom_type_description
_atom_type_scat_dispersion_real
_atom_type_scat_dispersion_imag
_atom_type_scat_source
C C 0.0033 0.0016 'International Tables Vol C Tables 4.2.6.8 and 6.1.1.4'
H H 0.0000 0.0000 'International Tables Vol C Tables 4.2.6.8 and 6.1.1.4'
N N 0.0061 0.0033 'International Tables Vol C Tables 4.2.6.8 and 6.1.1.4'

loop_
_geom_angle_atom_site_label_1
_geom_angle_atom_site_label_2
_geom_angle_atom_site_label_3
_geom_angle
C7 N2 C2 106.11(10)
C7 N2 C14 131.01(10)
C2 N2 C14 122.88(11)
C7 N1 C1 105.12(10)
N1 C7 N2 112.86(11)
N1 C7 C8 121.81(11)
N2 C7 C8 125.33(11)
C16 C15 C20 118.24(13)
C16 C15 C14 122.77(11)
C20 C15 C14 118.99(12)
N2 C2 C3 131.27(13)
N2 C2 C1 105.95(11)
C3 C2 C1 122.78(13)
C13 C8 C9 118.32(12)
C13 C8 C7 123.22(11)
C9 C8 C7 118.32(12)
N2 C14 C15 113.09(10)
N2 C14 H14A 109.0
C15 C14 H14A 109.0
N2 C14 H14B 109.0
C15 C14 H14B 109.0
H14A C14 H14B 107.8
N1 C1 C2 109.96(11)
N1 C1 C6 130.07(13)
C2 C1 C6 119.97(13)
C15 C16 C17 120.84(14)
C15 C16 H16 119.6
C17 C16 H16 119.6
C15 C20 C19 120.55(14)
C15 C20 H20 119.7
C19 C20 H20 119.7
C12 C13 C8 120.66(14)
C12 C13 H13 119.7
C8 C13 H13 119.7
C10 C9 C8 120.35(14)
C10 C9 H9 119.8
C8 C9 H9 119.8
C4 C3 C2 116.33(15)
C4 C3 H3 121.8
C2 C3 H3 121.8
C5 C6 C1 117.53(15)
C5 C6 H6 121.2
C1 C6 H6 121.2
C18 C19 C20 120.35(14)
C18 C19 H19 119.8
C20 C19 H19 119.8
C17 C18 C19 119.58(15)
C17 C18 H18 120.2
C19 C18 H18 120.2
C18 C17 C16 120.43(15)
C18 C17 H17 119.8
C16 C17 H17 119.8
C6 C5 C4 121.74(15)
C6 C5 H5 119.1
C4 C5 H5 119.1
C3 C4 C5 121.66(15)
C3 C4 H4 119.2
C5 C4 H4 119.2
C11 C12 C13 120.42(15)
C11 C12 H12 119.8
C13 C12 H12 119.8
C11 C10 C9 120.52(15)
C11 C10 H10 119.7
C9 C10 H10 119.7
C12 C11 C10 119.73(15)
C12 C11 H11 120.1
C10 C11 H11 120.1

loop_
_geom_bond_atom_site_label_1
_geom_bond_atom_site_label_2
_geom_bond_distance
N2 C7 1.3771(15)
N2 C2 1.3841(16)
N2 C14 1.4546(16)
N1 C7 1.3173(16)
N1 C1 1.3881(16)
C7 C8 1.4751(17)
C15 C16 1.3785(19)
C15 C20 1.3852(18)
C15 C14 1.5158(18)
C2 C3 1.3855(18)
C2 C1 1.3909(19)
C8 C13 1.3888(18)
C8 C9 1.3891(18)
C14 H14A 0.9700
C14 H14B 0.9700
C1 C6 1.3952(18)
C16 C17 1.385(2)
C16 H16 0.9300
C20 C19 1.385(2)
C20 H20 0.9300
C13 C12 1.3792(19)
C13 H13 0.9300
C9 C10 1.380(2)
C9 H9 0.9300
C3 C4 1.379(2)
C3 H3 0.9300
C6 C5 1.373(2)
C6 H6 0.9300
C19 C18 1.371(2)
C19 H19 0.9300
C18 C17 1.363(2)
C18 H18 0.9300
C17 H17 0.9300
C5 C4 1.392(2)
C5 H5 0.9300
C4 H4 0.9300
C12 C11 1.366(2)
C12 H12 0.9300
C10 C11 1.373(2)
C10 H10 0.9300
C11 H11 0.9300

loop_
_geom_torsion_atom_site_label_1
_geom_torsion_atom_site_label_2
_geom_torsion_atom_site_label_3
_geom_torsion_atom_site_label_4
_geom_torsion
C1 N1 C7 N2 0.21(14)
C1 N1 C7 C8 -179.14(11)
C2 N2 C7 N1 -0.26(14)
C14 N2 C7 N1 -179.72(11)
C2 N2 C7 C8 179.07(11)
C14 N2 C7 C8 -0.4(2)
C7 N2 C2 C3 -179.55(13)
C14 N2 C2 C3 0.0(2)
C7 N2 C2 C1 0.19(13)
C14 N2 C2 C1 179.71(11)
N1 C7 C8 C13 142.59(14)
N2 C7 C8 C13 -36.68(19)
N1 C7 C8 C9 -32.96(18)
N2 C7 C8 C9 147.76(13)
C7 N2 C14 C15 104.41(14)
C2 N2 C14 C15 -74.98(14)
C16 C15 C14 N2 -11.33(17)
C20 C15 C14 N2 168.53(11)
C7 N1 C1 C2 -0.08(14)
C7 N1 C1 C6 179.20(13)
N2 C2 C1 N1 -0.07(14)
C3 C2 C1 N1 179.69(12)
N2 C2 C1 C6 -179.44(11)
C3 C2 C1 C6 0.3(2)
C20 C15 C16 C17 0.0(2)
C14 C15 C16 C17 179.82(13)
C16 C15 C20 C19 -0.6(2)
C14 C15 C20 C19 179.51(12)
C9 C8 C13 C12 0.1(2)
C7 C8 C13 C12 -175.47(14)
C13 C8 C9 C10 -0.2(2)
C7 C8 C9 C10 175.55(14)
N2 C2 C3 C4 179.99(13)
C1 C2 C3 C4 0.3(2)
N1 C1 C6 C5 -179.66(13)
C2 C1 C6 C5 -0.4(2)
C15 C20 C19 C18 1.0(2)
C20 C19 C18 C17 -0.6(2)
C19 C18 C17 C16 -0.1(2)
C15 C16 C17 C18 0.4(2)
C1 C6 C5 C4 -0.1(2)
C2 C3 C4 C5 -0.8(2)
C6 C5 C4 C3 0.7(2)
C8 C13 C12 C11 0.1(3)
C8 C9 C10 C11 0.2(3)
C13 C12 C11 C10 -0.2(3)
C9 C10 C11 C12 0.0(3)
